data_7102970
loop_
_publ_author_name
'Zhao, Yu-Jun'
'Loh, Teck-Peng'

_publ_section_title
;
 Bio-inspired polyene cyclization: synthesis of tetracyclic terpenoids
 promoted by steroidal acetal-SnCl4.
;
_journal_issue 12
_journal_name_full 'Chemical communications (Cambridge, England)'
_journal_page_first 1434
_journal_page_last 1436
_journal_paper_doi 10.1039/b714474a
_journal_year 2008
_chemical_formula_sum 'C49 H72 O3'
_chemical_formula_weight 709.07
_chemical_name_systematic
;
?
;
_space_group_IT_number 19
_symmetry_cell_setting orthorhombic
_symmetry_space_group_name_Hall 'P 2ac 2ab'
_symmetry_space_group_name_H-M 'P 21 21 21'
_atom_sites_solution_hydrogens geom
_atom_sites_solution_primary direct
_atom_sites_solution_secondary difmap
_audit_creation_method SHELXL-97
_cell_angle_alpha 90.00
_cell_angle_beta 90.00
_cell_angle_gamma 90.00
_cell_formula_units_Z 4
_cell_length_a 11.7545(3)
_cell_length_b 14.9209(4)
_cell_length_c 23.9958(6)
_cell_measurement_reflns_used 6357
_cell_measurement_temperature 298(2)
_cell_measurement_theta_max 0.00
_cell_measurement_theta_min 0.00
_cell_volume 4208.57(19)
_computing_cell_refinement 'Bruker SMART'
_computing_data_collection 'Bruker SMART'
_computing_data_reduction 'Bruker SAINT'
_computing_molecular_graphics 'Bruker SHELXTL'
_computing_publication_material 'Bruker SHELXTL'
_computing_structure_refinement 'SHELXL-97 (Sheldrick, 1997)'
_computing_structure_solution 'SHELXS-97 (Sheldrick, 1990)'
_diffrn_ambient_temperature 298(2)
_diffrn_measured_fraction_theta_full 0.994
_diffrn_measured_fraction_theta_max 0.994
_diffrn_measurement_device_type 'CCD area detector'
_diffrn_measurement_method 'phi and omega scans'
_diffrn_radiation_monochromator graphite
_diffrn_radiation_source 'fine-focus sealed tube'
_diffrn_radiation_type MoK\a
_diffrn_radiation_wavelength 0.71073
_diffrn_reflns_av_R_equivalents 0.0549
_diffrn_reflns_av_sigmaI/netI 0.0365
_diffrn_reflns_limit_h_max 16
_diffrn_reflns_limit_h_min -16
_diffrn_reflns_limit_k_max 21
_diffrn_reflns_limit_k_min -21
_diffrn_reflns_limit_l_max 34
_diffrn_reflns_limit_l_min -34
_diffrn_reflns_number 86435
_diffrn_reflns_theta_full 30.72
_diffrn_reflns_theta_max 30.72
_diffrn_reflns_theta_min 2.18
_exptl_absorpt_coefficient_mu 0.067
_exptl_absorpt_correction_T_max 0.9900
_exptl_absorpt_correction_T_min 0.9802
_exptl_absorpt_correction_type multi-scan
_exptl_crystal_colour colourless
_exptl_crystal_density_diffrn 1.119
_exptl_crystal_density_meas 0
_exptl_crystal_density_method 'not measured'
_exptl_crystal_description fragment
_exptl_crystal_F_000 1560
_exptl_crystal_size_max 0.30
_exptl_crystal_size_mid 0.20
_exptl_crystal_size_min 0.15
_refine_diff_density_max 0.246
_refine_diff_density_min -0.147
_refine_diff_density_rms 0.030
_refine_ls_abs_structure_details 'Flack H D (1983), Acta Cryst. A39, 876-881'
_refine_ls_abs_structure_Flack 0.2(13)
_refine_ls_extinction_method none
_refine_ls_goodness_of_fit_ref 1.002
_refine_ls_hydrogen_treatment constr
_refine_ls_matrix_type full
_refine_ls_number_parameters 478
_refine_ls_number_reflns 12994
_refine_ls_number_restraints 0
_refine_ls_restrained_S_all 1.002
_refine_ls_R_factor_all 0.0973
_refine_ls_R_factor_gt 0.0499
_refine_ls_shift/su_max 0.001
_refine_ls_shift/su_mean 0.000
_refine_ls_structure_factor_coef Fsqd
_refine_ls_weighting_details 'calc w=1/[\s^2^(Fo^2^)+(0.0679P)^2^+0.3343P] where P=(Fo^2^+2Fc^2^)/3'
_refine_ls_weighting_scheme calc
_refine_ls_wR_factor_gt 0.1195
_refine_ls_wR_factor_ref 0.1438
_reflns_number_gt 7988
_reflns_number_total 12994
_reflns_threshold_expression >2sigma(I)
_cod_data_source_file b714474a.txt
_cod_data_source_block ltp21r
_cod_depositor_comments
;
The following automatic conversions were performed:
'_symmetry_cell_setting' value 'Orthorhombic' changed to 'orthorhombic'
according to '/home/saulius/struct/CIF-dictionaries/cif_core.dic'
dictionary named 'cif_core.dic' version 2.4.1 from 2010-06-29.

Automatic conversion script
Id: cif_fix_enum 1527 2010-12-29 10:47:43Z saulius 
;
_cod_original_sg_symbol_H-M P2(1)2(1)2(1)
_cod_database_code 7102970

loop_
_symmetry_equiv_pos_as_xyz
'x, y, z'
'-x+1/2, -y, z+1/2'
'-x, y+1/2, -z+1/2'
'x+1/2, -y+1/2, -z'

loop_
_atom_site_label
_atom_site_type_symbol
_atom_site_fract_x
_atom_site_fract_y
_atom_site_fract_z
_atom_site_U_iso_or_equiv
_atom_site_adp_type
_atom_site_occupancy
_atom_site_symmetry_multiplicity
_atom_site_calc_flag
_atom_site_refinement_flags
_atom_site_disorder_assembly
_atom_site_disorder_group
C1 C 0.3949(2) 0.45181(17) 0.55261(8) 0.0687(6) Uani 1 1 d . . .
H1 H 0.4311 0.4144 0.5272 0.082 Uiso 1 1 calc R . .
C2 C 0.3369(2) 0.52996(17) 0.53074(8) 0.0709(6) Uani 1 1 d . . .
C3 C 0.2812(2) 0.58951(17) 0.57246(8) 0.0738(6) Uani 1 1 d . . .
H3A H 0.2020 0.5724 0.5763 0.089 Uiso 1 1 calc R . .
H3B H 0.2835 0.6508 0.5591 0.089 Uiso 1 1 calc R . .
C4 C 0.3385(2) 0.58486(14) 0.62948(8) 0.0636(5) Uani 1 1 d . . .
H4A H 0.2948 0.6202 0.6558 0.076 Uiso 1 1 calc R . .
H4B H 0.4137 0.6113 0.6268 0.076 Uiso 1 1 calc R . .
C5 C 0.34966(15) 0.48907(12) 0.65185(7) 0.0477(4) Uani 1 1 d . . .
C6 C 0.23094(17) 0.45152(17) 0.66541(9) 0.0649(5) Uani 1 1 d . . .
H6A H 0.1908 0.4932 0.6887 0.097 Uiso 1 1 calc R . .
H6B H 0.2387 0.3953 0.6845 0.097 Uiso 1 1 calc R . .
H6C H 0.1893 0.4426 0.6314 0.097 Uiso 1 1 calc R . .
C7 C 0.40035(17) 0.42905(14) 0.60676(7) 0.0558(5) Uani 1 1 d . . .
C8 C 0.4482(2) 0.34045(15) 0.62464(8) 0.0693(6) Uani 1 1 d . . .
H8A H 0.4911 0.3149 0.5940 0.083 Uiso 1 1 calc R . .
H8B H 0.3859 0.3000 0.6331 0.083 Uiso 1 1 calc R . .
C9 C 0.5254(2) 0.34736(15) 0.67547(8) 0.0652(5) Uani 1 1 d . . .
H9A H 0.5479 0.2878 0.6872 0.078 Uiso 1 1 calc R . .
H9B H 0.5936 0.3804 0.6657 0.078 Uiso 1 1 calc R . .
C10 C 0.46475(17) 0.39455(12) 0.72319(7) 0.0481(4) Uani 1 1 d . . .
H10 H 0.3961 0.3603 0.7323 0.058 Uiso 1 1 calc R . .
C11 C 0.42798(15) 0.48924(11) 0.70447(6) 0.0440(4) Uani 1 1 d . . .
H11 H 0.4980 0.5201 0.6933 0.053 Uiso 1 1 calc R . .
C12 C 0.37815(17) 0.54447(12) 0.75288(7) 0.0509(4) Uani 1 1 d . . .
H12A H 0.3692 0.6061 0.7407 0.061 Uiso 1 1 calc R . .
H12B H 0.3031 0.5215 0.7617 0.061 Uiso 1 1 calc R . .
C13 C 0.45085(17) 0.54325(12) 0.80595(7) 0.0492(4) Uani 1 1 d . . .
H13A H 0.4108 0.5745 0.8354 0.059 Uiso 1 1 calc R . .
H13B H 0.5216 0.5748 0.7990 0.059 Uiso 1 1 calc R . .
C14 C 0.47747(15) 0.44719(12) 0.82512(7) 0.0441(4) Uani 1 1 d . . .
C15 C 0.36836(17) 0.39767(14) 0.84220(8) 0.0568(5) Uani 1 1 d . . .
H15A H 0.3345 0.4274 0.8735 0.085 Uiso 1 1 calc R . .
H15B H 0.3866 0.3370 0.8522 0.085 Uiso 1 1 calc R . .
H15C H 0.3158 0.3976 0.8116 0.085 Uiso 1 1 calc R . .
C16 C 0.53751(17) 0.40109(12) 0.77544(7) 0.0485(4) Uani 1 1 d . . .
H16 H 0.6028 0.4389 0.7658 0.058 Uiso 1 1 calc R . .
C17 C 0.5861(2) 0.31498(15) 0.80009(8) 0.0650(6) Uani 1 1 d . . .
H17A H 0.6536 0.2962 0.7800 0.078 Uiso 1 1 calc R . .
H17B H 0.5304 0.2670 0.7989 0.078 Uiso 1 1 calc R . .
C18 C 0.6152(2) 0.33996(15) 0.86076(8) 0.0670(6) Uani 1 1 d . . .
H18A H 0.6968 0.3379 0.8665 0.080 Uiso 1 1 calc R . .
H18B H 0.5794 0.2983 0.8863 0.080 Uiso 1 1 calc R . .
C19 C 0.56985(16) 0.43659(12) 0.87093(7) 0.0490(4) Uani 1 1 d . . .
H19 H 0.6317 0.4782 0.8620 0.059 Uiso 1 1 calc R . .
C20 C 0.53652(16) 0.45278(13) 0.93240(7) 0.0503(4) Uani 1 1 d . . .
H20 H 0.4821 0.4060 0.9430 0.060 Uiso 1 1 calc R . .
C21 C 0.4789(2) 0.54381(15) 0.94222(8) 0.0649(5) Uani 1 1 d . . .
H21A H 0.4721 0.5544 0.9815 0.097 Uiso 1 1 calc R . .
H21B H 0.4046 0.5435 0.9256 0.097 Uiso 1 1 calc R . .
H21C H 0.5239 0.5904 0.9256 0.097 Uiso 1 1 calc R . .
C22 C 0.64110(15) 0.44355(12) 0.97096(7) 0.0460(4) Uani 1 1 d . . .
H22 H 0.6834 0.3898 0.9600 0.055 Uiso 1 1 calc R . .
C23 C 0.83187(16) 0.51369(14) 0.96211(8) 0.0557(5) Uani 1 1 d . . .
H23 H 0.8548 0.5041 1.0009 0.067 Uiso 1 1 calc R . .
C24 C 0.8808(2) 0.43972(18) 0.92614(10) 0.0779(7) Uani 1 1 d . . .
H24A H 0.8536 0.3828 0.9392 0.117 Uiso 1 1 calc R . .
H24B H 0.9623 0.4410 0.9283 0.117 Uiso 1 1 calc R . .
H24C H 0.8574 0.4484 0.8882 0.117 Uiso 1 1 calc R . .
C25 C 0.8733(2) 0.60477(16) 0.94293(9) 0.0680(6) Uani 1 1 d . . .
H25A H 0.9552 0.6018 0.9384 0.082 Uiso 1 1 calc R . .
H25B H 0.8408 0.6168 0.9065 0.082 Uiso 1 1 calc R . .
C26 C 0.8465(2) 0.68195(18) 0.98008(11) 0.0745(6) Uani 1 1 d . . .
C27 C 0.8497(6) 0.7718(3) 0.95400(18) 0.181(2) Uani 1 1 d . . .
H27A H 0.7751 0.7871 0.9408 0.271 Uiso 1 1 calc R . .
H27B H 0.9020 0.7712 0.9233 0.271 Uiso 1 1 calc R . .
H27C H 0.8739 0.8152 0.9810 0.271 Uiso 1 1 calc R . .
C28 C 0.60748(15) 0.43445(11) 1.03416(6) 0.0443(4) Uani 1 1 d . . .
H28 H 0.5248 0.4430 1.0353 0.053 Uiso 1 1 calc R . .
C29 C 0.6565(2) 0.50908(13) 1.07011(7) 0.0564(5) Uani 1 1 d . . .
H29A H 0.6377 0.5665 1.0536 0.068 Uiso 1 1 calc R . .
H29B H 0.7387 0.5038 1.0709 0.068 Uiso 1 1 calc R . .
C30 C 0.61074(19) 0.50609(12) 1.12993(7) 0.0546(5) Uani 1 1 d . . .
H30A H 0.6463 0.5536 1.1514 0.066 Uiso 1 1 calc R . .
H30B H 0.5295 0.5175 1.1292 0.066 Uiso 1 1 calc R . .
C31 C 0.63227(15) 0.41631(12) 1.15919(7) 0.0451(4) Uani 1 1 d . . .
C32 C 0.76061(18) 0.4089(2) 1.17220(9) 0.0767(7) Uani 1 1 d . . .
H32A H 0.8035 0.4367 1.1429 0.115 Uiso 1 1 calc R . .
H32B H 0.7815 0.3468 1.1750 0.115 Uiso 1 1 calc R . .
H32C H 0.7766 0.4384 1.2068 0.115 Uiso 1 1 calc R . .
C33 C 0.58511(16) 0.34136(10) 1.12078(6) 0.0439(4) Uani 1 1 d . . .
H33 H 0.5039 0.3553 1.1175 0.053 Uiso 1 1 calc R . .
C34 C 0.62836(17) 0.34010(11) 1.05899(7) 0.0477(4) Uani 1 1 d . . .
C35 C 0.7528(2) 0.30960(15) 1.05362(8) 0.0660(6) Uani 1 1 d . . .
H35A H 0.7677 0.2921 1.0158 0.099 Uiso 1 1 calc R . .
H35B H 0.7661 0.2596 1.0780 0.099 Uiso 1 1 calc R . .
H35C H 0.8024 0.3581 1.0637 0.099 Uiso 1 1 calc R . .
C36 C 0.5545(2) 0.27269(14) 1.02648(8) 0.0691(6) Uani 1 1 d . . .
H36A H 0.4755 0.2845 1.0337 0.104 Uiso 1 1 calc R . .
H36B H 0.5727 0.2129 1.0382 0.104 Uiso 1 1 calc R . .
H36C H 0.5691 0.2787 0.9873 0.104 Uiso 1 1 calc R . .
C37 C 0.5875(3) 0.25056(13) 1.15017(8) 0.0741(7) Uani 1 1 d . . .
H37A H 0.6652 0.2356 1.1600 0.089 Uiso 1 1 calc R . .
H37B H 0.5593 0.2046 1.1251 0.089 Uiso 1 1 calc R . .
C38 C 0.5135(3) 0.25266(13) 1.20325(9) 0.0794(8) Uani 1 1 d . . .
H38A H 0.4352 0.2642 1.1928 0.095 Uiso 1 1 calc R . .
H38B H 0.5163 0.1942 1.2209 0.095 Uiso 1 1 calc R . .
C39 C 0.55159(19) 0.32384(12) 1.24535(7) 0.0570(5) Uani 1 1 d . . .
C40 C 0.6636(3) 0.2933(2) 1.27357(10) 0.1006(10) Uani 1 1 d . . .
H40A H 0.7191 0.2796 1.2455 0.151 Uiso 1 1 calc R . .
H40B H 0.6493 0.2408 1.2957 0.151 Uiso 1 1 calc R . .
H40C H 0.6917 0.3404 1.2970 0.151 Uiso 1 1 calc R . .
C41 C 0.55948(16) 0.41441(11) 1.21391(6) 0.0425(4) Uani 1 1 d . . .
H41 H 0.4816 0.4256 1.2011 0.051 Uiso 1 1 calc R . .
C42 C 0.58278(19) 0.49019(13) 1.25550(7) 0.0571(5) Uani 1 1 d . . .
H42A H 0.6489 0.4757 1.2779 0.069 Uiso 1 1 calc R . .
H42B H 0.5981 0.5455 1.2356 0.069 Uiso 1 1 calc R . .
C43 C 0.47932(18) 0.50200(12) 1.29281(7) 0.0519(4) Uani 1 1 d . . .
H43A H 0.4995 0.5407 1.3237 0.062 Uiso 1 1 calc R . .
H43B H 0.4197 0.5315 1.2718 0.062 Uiso 1 1 calc R . .
C44 C 0.43407(16) 0.41502(12) 1.31548(6) 0.0472(4) Uani 1 1 d . . .
C45 C 0.46394(19) 0.33283(13) 1.29271(7) 0.0567(5) Uani 1 1 d . . .
C46 C 0.4160(3) 0.25623(16) 1.31653(10) 0.0897(9) Uani 1 1 d . . .
H46 H 0.4350 0.2005 1.3019 0.108 Uiso 1 1 calc R . .
C47 C 0.3415(3) 0.26019(18) 1.36105(11) 0.0899(8) Uani 1 1 d . . .
H47 H 0.3108 0.2078 1.3758 0.108 Uiso 1 1 calc R . .
C48 C 0.3131(2) 0.34150(17) 1.38331(9) 0.0709(6) Uani 1 1 d . . .
H48 H 0.2632 0.3450 1.4133 0.085 Uiso 1 1 calc R . .
C49 C 0.35902(17) 0.41769(14) 1.36093(7) 0.0563(5) Uani 1 1 d . . .
H49 H 0.3399 0.4729 1.3763 0.068 Uiso 1 1 calc R . .
O1 O 0.3292(2) 0.54387(14) 0.48089(6) 0.1048(7) Uani 1 1 d . . .
O2 O 0.71015(10) 0.52046(8) 0.95913(5) 0.0507(3) Uani 1 1 d . . .
O3 O 0.83589(19) 0.67401(15) 1.02934(8) 0.1015(6) Uani 1 1 d . . .

loop_
_atom_site_aniso_label
_atom_site_aniso_U_11
_atom_site_aniso_U_22
_atom_site_aniso_U_33
_atom_site_aniso_U_23
_atom_site_aniso_U_13
_atom_site_aniso_U_12
C1 0.0781(15) 0.0821(15) 0.0458(9) -0.0043(10) 0.0102(9) 0.0022(12)
C2 0.0857(16) 0.0810(16) 0.0460(10) 0.0084(10) 0.0004(10) -0.0122(12)
C3 0.0940(17) 0.0747(15) 0.0527(11) 0.0123(10) -0.0049(11) 0.0050(13)
C4 0.0826(15) 0.0586(12) 0.0496(9) 0.0051(9) -0.0026(10) 0.0053(11)
C5 0.0487(10) 0.0521(10) 0.0423(8) 0.0031(7) 0.0058(7) -0.0022(8)
C6 0.0476(11) 0.0901(16) 0.0571(10) 0.0028(10) -0.0001(9) -0.0088(10)
C7 0.0581(11) 0.0625(12) 0.0467(9) -0.0055(8) 0.0059(8) -0.0059(9)
C8 0.0898(16) 0.0655(13) 0.0526(10) -0.0133(9) -0.0008(11) 0.0137(12)
C9 0.0762(14) 0.0671(13) 0.0521(10) -0.0105(9) 0.0005(10) 0.0180(11)
C10 0.0527(10) 0.0472(9) 0.0443(8) -0.0026(7) 0.0043(7) 0.0015(8)
C11 0.0448(9) 0.0457(9) 0.0416(7) 0.0004(7) 0.0049(7) -0.0049(7)
C12 0.0611(11) 0.0455(9) 0.0460(8) -0.0009(7) 0.0007(8) 0.0102(8)
C13 0.0593(11) 0.0432(9) 0.0450(8) -0.0038(7) -0.0003(8) 0.0044(8)
C14 0.0461(9) 0.0447(9) 0.0416(7) -0.0016(7) 0.0018(7) 0.0027(7)
C15 0.0550(11) 0.0630(12) 0.0523(9) 0.0037(9) 0.0023(9) -0.0035(9)
C16 0.0525(10) 0.0488(10) 0.0443(8) -0.0017(7) 0.0031(7) 0.0047(8)
C17 0.0820(15) 0.0620(12) 0.0511(10) -0.0087(9) -0.0042(10) 0.0265(11)
C18 0.0788(15) 0.0703(13) 0.0520(10) -0.0067(9) -0.0077(10) 0.0301(12)
C19 0.0511(10) 0.0524(10) 0.0436(8) -0.0019(7) 0.0011(8) 0.0091(8)
C20 0.0519(10) 0.0571(10) 0.0419(8) -0.0027(7) -0.0003(7) 0.0098(8)
C21 0.0695(13) 0.0751(13) 0.0500(10) -0.0096(9) -0.0038(9) 0.0298(11)
C22 0.0493(10) 0.0457(9) 0.0430(8) 0.0000(7) 0.0037(7) 0.0084(7)
C23 0.0487(10) 0.0733(13) 0.0451(8) 0.0088(9) 0.0050(8) 0.0063(9)
C24 0.0619(13) 0.0924(17) 0.0793(14) 0.0031(13) 0.0197(11) 0.0127(13)
C25 0.0603(13) 0.0883(16) 0.0554(11) 0.0059(11) 0.0066(9) -0.0108(11)
C26 0.0658(14) 0.0814(17) 0.0762(15) -0.0032(12) -0.0096(12) -0.0031(12)
C27 0.304(8) 0.097(3) 0.140(3) 0.005(2) -0.044(4) 0.030(4)
C28 0.0486(9) 0.0428(9) 0.0414(8) 0.0008(7) 0.0040(7) 0.0065(7)
C29 0.0813(14) 0.0430(9) 0.0448(9) -0.0012(7) 0.0102(9) -0.0079(9)
C30 0.0811(14) 0.0393(9) 0.0435(8) -0.0028(7) 0.0091(9) -0.0091(9)
C31 0.0493(10) 0.0448(9) 0.0411(8) 0.0001(7) -0.0001(7) -0.0012(7)
C32 0.0510(12) 0.120(2) 0.0587(11) -0.0043(13) -0.0003(10) -0.0032(13)
C33 0.0536(10) 0.0340(8) 0.0443(8) -0.0012(6) 0.0059(7) 0.0029(7)
C34 0.0607(11) 0.0381(8) 0.0443(8) -0.0008(7) 0.0066(8) 0.0061(8)
C35 0.0732(14) 0.0677(13) 0.0571(10) 0.0080(9) 0.0156(10) 0.0301(11)
C36 0.1012(17) 0.0524(11) 0.0538(10) -0.0130(9) 0.0127(11) -0.0139(11)
C37 0.130(2) 0.0365(9) 0.0557(10) 0.0023(8) 0.0280(12) 0.0110(11)
C38 0.140(2) 0.0343(10) 0.0637(11) -0.0005(8) 0.0381(14) -0.0051(12)
C39 0.0815(14) 0.0407(9) 0.0488(9) 0.0075(7) 0.0140(9) 0.0160(9)
C40 0.118(2) 0.120(2) 0.0639(13) 0.0352(14) 0.0197(14) 0.0698(19)
C41 0.0513(10) 0.0375(8) 0.0387(7) 0.0014(6) -0.0014(7) 0.0012(7)
C42 0.0740(13) 0.0540(10) 0.0432(8) -0.0028(8) -0.0063(9) -0.0112(10)
C43 0.0732(13) 0.0444(9) 0.0381(8) -0.0056(7) -0.0071(8) 0.0040(9)
C44 0.0535(10) 0.0497(9) 0.0385(7) -0.0001(7) -0.0063(7) 0.0104(8)
C45 0.0780(14) 0.0461(10) 0.0459(9) 0.0059(8) 0.0111(9) 0.0063(9)
C46 0.149(3) 0.0502(12) 0.0703(13) 0.0052(10) 0.0433(16) 0.0035(14)
C47 0.125(2) 0.0660(15) 0.0786(15) 0.0090(12) 0.0395(16) -0.0123(15)
C48 0.0682(14) 0.0852(16) 0.0592(11) 0.0069(11) 0.0180(10) 0.0081(12)
C49 0.0593(12) 0.0625(12) 0.0472(9) -0.0017(8) -0.0006(8) 0.0175(10)
O1 0.1576(19) 0.1108(15) 0.0461(8) 0.0109(9) -0.0042(10) 0.0034(13)
O2 0.0484(7) 0.0560(7) 0.0476(6) 0.0065(5) 0.0033(5) 0.0049(6)
O3 0.1182(16) 0.1062(15) 0.0802(12) -0.0181(11) 0.0166(11) -0.0059(12)

loop_
_atom_type_symbol
_atom_type_description
_atom_type_scat_dispersion_real
_atom_type_scat_dispersion_imag
_atom_type_scat_source
C C 0.0033 0.0016 'International Tables Vol C Tables 4.2.6.8 and 6.1.1.4'
H H 0.0000 0.0000 'International Tables Vol C Tables 4.2.6.8 and 6.1.1.4'
O O 0.0106 0.0060 'International Tables Vol C Tables 4.2.6.8 and 6.1.1.4'

loop_
_geom_angle_atom_site_label_1
_geom_angle_atom_site_label_2
_geom_angle_atom_site_label_3
_geom_angle
_geom_angle_site_symmetry_1
_geom_angle_site_symmetry_3
_geom_angle_publ_flag
C7 C1 C2 125.2(2) . . ?
O1 C2 C1 121.9(2) . . ?
O1 C2 C3 121.7(2) . . ?
C1 C2 C3 116.32(17) . . ?
C2 C3 C4 112.4(2) . . ?
C3 C4 C5 113.20(18) . . ?
C7 C5 C4 109.42(15) . . ?
C7 C5 C6 106.89(16) . . ?
C4 C5 C6 109.65(18) . . ?
C7 C5 C11 110.11(15) . . ?
C4 C5 C11 109.38(15) . . ?
C6 C5 C11 111.35(14) . . ?
C1 C7 C8 121.14(19) . . ?
C1 C7 C5 121.2(2) . . ?
C8 C7 C5 117.46(16) . . ?
C7 C8 C9 113.13(18) . . ?
C10 C9 C8 110.80(17) . . ?
C16 C10 C9 112.75(15) . . ?
C16 C10 C11 109.79(14) . . ?
C9 C10 C11 109.61(15) . . ?
C12 C11 C10 112.12(13) . . ?
C12 C11 C5 112.72(14) . . ?
C10 C11 C5 113.48(14) . . ?
C13 C12 C11 114.09(15) . . ?
C12 C13 C14 111.89(14) . . ?
C15 C14 C13 111.00(16) . . ?
C15 C14 C16 111.88(15) . . ?
C13 C14 C16 106.08(13) . . ?
C15 C14 C19 110.24(14) . . ?
C13 C14 C19 116.68(15) . . ?
C16 C14 C19 100.44(14) . . ?
C10 C16 C17 118.44(16) . . ?
C10 C16 C14 114.04(15) . . ?
C17 C16 C14 104.27(14) . . ?
C16 C17 C18 104.23(16) . . ?
C17 C18 C19 107.22(16) . . ?
C20 C19 C14 118.84(15) . . ?
C20 C19 C18 112.42(15) . . ?
C14 C19 C18 102.87(14) . . ?
C21 C20 C22 109.75(15) . . ?
C21 C20 C19 113.36(15) . . ?
C22 C20 C19 110.86(14) . . ?
O2 C22 C20 105.11(14) . . ?
O2 C22 C28 113.71(14) . . ?
C20 C22 C28 112.66(14) . . ?
O2 C23 C24 113.64(18) . . ?
O2 C23 C25 104.01(16) . . ?
C24 C23 C25 111.02(17) . . ?
C26 C25 C23 116.34(18) . . ?
O3 C26 C27 120.7(3) . . ?
O3 C26 C25 122.5(2) . . ?
C27 C26 C25 116.2(3) . . ?
C29 C28 C34 112.78(14) . . ?
C29 C28 C22 112.85(14) . . ?
C34 C28 C22 114.19(13) . . ?
C28 C29 C30 112.13(15) . . ?
C31 C30 C29 113.34(15) . . ?
C30 C31 C32 108.45(17) . . ?
C30 C31 C33 107.37(13) . . ?
C32 C31 C33 114.65(17) . . ?
C30 C31 C41 108.02(14) . . ?
C32 C31 C41 111.27(14) . . ?
C33 C31 C41 106.83(13) . . ?
C37 C33 C31 110.99(15) . . ?
C37 C33 C34 114.84(13) . . ?
C31 C33 C34 117.05(14) . . ?
C35 C34 C36 107.50(17) . . ?
C35 C34 C28 112.81(16) . . ?
C36 C34 C28 108.01(16) . . ?
C35 C34 C33 113.04(15) . . ?
C36 C34 C33 107.69(15) . . ?
C28 C34 C33 107.56(13) . . ?
C33 C37 C38 110.67(16) . . ?
C39 C38 C37 113.2(2) . . ?
C38 C39 C45 110.58(18) . . ?
C38 C39 C40 109.4(2) . . ?
C45 C39 C40 105.75(16) . . ?
C38 C39 C41 107.51(15) . . ?
C45 C39 C41 108.86(14) . . ?
C40 C39 C41 114.7(2) . . ?
C42 C41 C39 109.68(13) . . ?
C42 C41 C31 115.76(14) . . ?
C39 C41 C31 117.13(14) . . ?
C43 C42 C41 109.03(16) . . ?
C44 C43 C42 113.31(15) . . ?
C45 C44 C49 119.34(18) . . ?
C45 C44 C43 122.05(16) . . ?
C49 C44 C43 118.61(16) . . ?
C44 C45 C46 117.40(18) . . ?
C44 C45 C39 122.47(17) . . ?
C46 C45 C39 120.03(18) . . ?
C47 C46 C45 122.5(2) . . ?
C48 C47 C46 119.6(2) . . ?
C47 C48 C49 119.19(19) . . ?
C48 C49 C44 121.97(19) . . ?
C22 O2 C23 119.86(14) . . ?

loop_
_geom_bond_atom_site_label_1
_geom_bond_atom_site_label_2
_geom_bond_distance
_geom_bond_site_symmetry_2
_geom_bond_publ_flag
C1 C7 1.345(3) . ?
C1 C2 1.449(3) . ?
C2 O1 1.218(2) . ?
C2 C3 1.490(3) . ?
C3 C4 1.527(3) . ?
C4 C5 1.532(3) . ?
C5 C7 1.526(3) . ?
C5 C6 1.538(3) . ?
C5 C11 1.563(2) . ?
C7 C8 1.499(3) . ?
C8 C9 1.523(3) . ?
C9 C10 1.521(2) . ?
C10 C16 1.521(2) . ?
C10 C11 1.544(2) . ?
C11 C12 1.540(2) . ?
C12 C13 1.534(2) . ?
C13 C14 1.537(2) . ?
C14 C15 1.536(3) . ?
C14 C16 1.547(2) . ?
C14 C19 1.553(2) . ?
C16 C17 1.525(3) . ?
C17 C18 1.541(3) . ?
C18 C19 1.556(3) . ?
C19 C20 1.545(2) . ?
C20 C21 1.536(3) . ?
C20 C22 1.545(2) . ?
C22 O2 1.434(2) . ?
C22 C28 1.573(2) . ?
C23 O2 1.436(2) . ?
C23 C24 1.514(3) . ?
C23 C25 1.515(3) . ?
C25 C26 1.490(4) . ?
C26 O3 1.195(3) . ?
C26 C27 1.479(5) . ?
C28 C29 1.522(3) . ?
C28 C34 1.548(2) . ?
C29 C30 1.534(2) . ?
C30 C31 1.533(2) . ?
C31 C32 1.545(3) . ?
C31 C33 1.552(2) . ?
C31 C41 1.567(2) . ?
C33 C37 1.528(2) . ?
C33 C34 1.567(2) . ?
C34 C35 1.538(3) . ?
C34 C36 1.541(3) . ?
C37 C38 1.543(3) . ?
C38 C39 1.533(3) . ?
C39 C45 1.540(3) . ?
C39 C40 1.549(4) . ?
C39 C41 1.550(2) . ?
C41 C42 1.533(2) . ?
C42 C43 1.520(3) . ?
C43 C44 1.504(3) . ?
C44 C45 1.388(3) . ?
C44 C49 1.403(3) . ?
C45 C46 1.396(3) . ?
C46 C47 1.383(3) . ?
C47 C48 1.367(3) . ?
C48 C49 1.368(3) . ?

loop_
_cod_related_entry_id
_cod_related_entry_database
_cod_related_entry_code
1 ChemSpider 30653030
